data_1522056
loop_
_publ_author_name
'Tskhadadze, I.A.'
'Chernyshev, V.V.'
'Telegina, I.V.'
'Sviridov, I.A.'
'Leonov, A.V.'
'Streletskii, A.N.'
'Verbetskii, V.N.'
'Morozkin, A.V.'
'Seropegin, Yu.D.'

_publ_section_title
;
 Gd Ti Ge (Ce Sc Si - type structure) and Gd Ti Ge (Ce Fe Si type
 structure) as the coherent phases with different magnetic and
 hydrogenization properties
;
_journal_name_full 'Materials Research Bulletin'
_journal_page_first 1773
_journal_page_last 1787
_journal_volume 34
_journal_year 1999
_chemical_formula_sum 'Gd Ge Ti'
_chemical_name_systematic 'Gd Ti Ge'
_space_group_IT_number 139
_symmetry_space_group_name_Hall '-I 4 2'
_symmetry_space_group_name_H-M 'I 4/m m m'
_cell_angle_alpha 90
_cell_angle_beta 90
_cell_angle_gamma 90
_cell_formula_units_Z 4
_cell_length_a 4.065
_cell_length_b 4.065
_cell_length_c 15.454
_cell_volume 255.365
_citation_journal_id_ASTM MRBUAC
_cod_data_source_file Tskhadadze_MRBUAC_1999_507.cif
_cod_data_source_block Gd1Ge1Ti1
_cod_original_cell_volume 255.3654
_cod_original_formula_sum 'Gd1 Ge1 Ti1'
_cod_database_code 1522056

loop_
_symmetry_equiv_pos_as_xyz
x,y,z
-y,x,z
-x,-y,z
y,-x,z
x,-y,-z
y,x,-z
-x,y,-z
-y,-x,-z
-x,-y,-z
y,-x,-z
x,y,-z
-y,x,-z
-x,y,z
-y,-x,z
x,-y,z
y,x,z
x+1/2,y+1/2,z+1/2
-y+1/2,x+1/2,z+1/2
-x+1/2,-y+1/2,z+1/2
y+1/2,-x+1/2,z+1/2
x+1/2,-y+1/2,-z+1/2
y+1/2,x+1/2,-z+1/2
-x+1/2,y+1/2,-z+1/2
-y+1/2,-x+1/2,-z+1/2
-x+1/2,-y+1/2,-z+1/2
y+1/2,-x+1/2,-z+1/2
x+1/2,y+1/2,-z+1/2
-y+1/2,x+1/2,-z+1/2
-x+1/2,y+1/2,z+1/2
-y+1/2,-x+1/2,z+1/2
x+1/2,-y+1/2,z+1/2
y+1/2,x+1/2,z+1/2

loop_
_atom_site_label
_atom_site_type_symbol
_atom_site_fract_x
_atom_site_fract_y
_atom_site_fract_z
_atom_site_occupancy
_atom_site_U_iso_or_equiv
Ge1 Ge 0 0 0.1268 1 0.0
Ti1 Ti 0 0.5 0 1 0.0
Gd1 Gd 0 0 0.3251 1 0.0
